data_4085570
loop_
_publ_author_name
'Chen, Jiangxi'
'Lee, Ka-Ho'
'Wen, Tingbin'
'Gao, Feng'
'Sung, Herman H. Y.'
'Williams, Ian D.'
'Lin, Zhenyang'
'Jia, Guochen'

_publ_section_title
;
 Rearrangement of Metallabenzynes to Chlorocyclopentadienyl Complexes
;
_journal_issue 5
_journal_name_full Organometallics
_journal_page_first 890
_journal_paper_doi 10.1021/om501181u
_journal_volume 34
_journal_year 2015
_chemical_formula_moiety 'C31 H37 Cl2 O Os P Si2, C H2 Cl2'
_chemical_formula_sum 'C32 H39 Cl4 O Os P Si2'
_chemical_formula_weight 858.78
_chemical_name_systematic
;
 ? 
;
_space_group_IT_number 2
_space_group_name_Hall '-P 1'
_symmetry_cell_setting triclinic
_symmetry_space_group_name_Hall '-P 1'
_symmetry_space_group_name_H-M 'P -1'
_atom_sites_solution_hydrogens geom
_atom_sites_solution_primary direct
_atom_sites_solution_secondary difmap
_audit_creation_date 2014-10-24
_audit_creation_method
;
  Olex2 1.2-beta
  (compiled May  9 2012 12:37:22, GUI svn.r4230)
;
_cell_angle_alpha 80.454(3)
_cell_angle_beta 85.670(2)
_cell_angle_gamma 63.066(3)
_cell_formula_units_Z 2
_cell_length_a 12.2527(3)
_cell_length_b 12.6046(4)
_cell_length_c 12.9976(4)
_cell_measurement_reflns_used 10627
_cell_measurement_temperature 173.00(14)
_cell_measurement_theta_max 71.3523
_cell_measurement_theta_min 3.4453
_cell_volume 1764.83(10)
_computing_cell_refinement
;
CrysAlisPro, Agilent Technologies,
Version 1.171.35.19 (release 27-10-2011 CrysAlis171 .NET)
(compiled Oct 27 2011,15:02:11)
;
_computing_data_collection
;
CrysAlisPro, Agilent Technologies,
Version 1.171.35.19 (release 27-10-2011 CrysAlis171 .NET)
(compiled Oct 27 2011,15:02:11)
;
_computing_data_reduction
;
CrysAlisPro, Agilent Technologies,
Version 1.171.35.19 (release 27-10-2011 CrysAlis171 .NET)
(compiled Oct 27 2011,15:02:11)
;
_computing_molecular_graphics
;
O. V. Dolomanov, L. J. Bourhis, R. J. Gildea, J. A. K. Howard and H. Puschmann,
OLEX2: a complete structure solution, refinement and analysis program.
J. Appl. Cryst. (2009). 42, 339-341.
;
_computing_publication_material
;
O. V. Dolomanov, L. J. Bourhis, R. J. Gildea, J. A. K. Howard and H. Puschmann,
OLEX2: a complete structure solution, refinement and analysis program.
J. Appl. Cryst. (2009). 42, 339-341.
;
_computing_structure_refinement
;
XL, G.M. Sheldrick, Acta Cryst.
(2008). A64, 112-122
;
_computing_structure_solution 'SHELXS-97 (Sheldrick, 1990)'
_diffrn_ambient_temperature 173.00(14)
_diffrn_detector_area_resol_mean 15.9578
_diffrn_measured_fraction_theta_full 0.960
_diffrn_measured_fraction_theta_max 0.960
_diffrn_measurement_details
;
  1 omega   44.00   70.00   1.0000   10.0000
omega____ theta____ kappa____ phi______ frames
    -      110.0000  -38.0000   90.0000 26

  2 omega   32.00   68.00   1.0000    1.5000
omega____ theta____ kappa____ phi______ frames
    -        0.0000 -178.0000 -150.0000 36

  3 omega  -26.00    0.00   1.0000    1.5000
omega____ theta____ kappa____ phi______ frames
    -        0.0000  -57.0000  120.0000 26

  4 omega  -66.00  -31.00   1.0000    1.5000
omega____ theta____ kappa____ phi______ frames
    -        0.0000  -57.0000  120.0000 35

  5 omega   36.00   76.00   1.0000    1.5000
omega____ theta____ kappa____ phi______ frames
    -        0.0000 -178.0000   30.0000 40

  6 omega   14.00   40.00   1.0000    1.5000
omega____ theta____ kappa____ phi______ frames
    -        0.0000  -99.0000  -30.0000 26

  7 omega -110.00  -35.00   1.0000    3.0000
omega____ theta____ kappa____ phi______ frames
    -      -55.0000  125.0000 -180.0000 75

  8 omega  -17.00   57.00   1.0000    3.0000
omega____ theta____ kappa____ phi______ frames
    -       55.0000  -38.0000   90.0000 74

  9 omega   93.00  124.00   1.0000    3.0000
omega____ theta____ kappa____ phi______ frames
    -       55.0000  125.0000 -180.0000 31

 10 omega   73.00  114.00   1.0000    3.0000
omega____ theta____ kappa____ phi______ frames
    -       55.0000  125.0000  120.0000 41

 11 omega   15.00  128.00   1.0000    3.0000
omega____ theta____ kappa____ phi______ frames
    -       55.0000   19.0000  -90.0000 113

 12 omega -123.00  -83.00   1.0000   10.0000
omega____ theta____ kappa____ phi______ frames
    -      -64.0000  178.0000  -30.0000 40

 13 omega  -63.00   -4.00   1.0000   10.0000
omega____ theta____ kappa____ phi______ frames
    -      -64.0000   38.0000    0.0000 59

 14 omega -110.00  -77.00   1.0000   10.0000
omega____ theta____ kappa____ phi______ frames
    -      -64.0000  178.0000 -120.0000 33

 15 omega   55.00   82.00   1.0000   10.0000
omega____ theta____ kappa____ phi______ frames
    -      110.0000 -111.0000   30.0000 27

 16 omega   41.00   69.00   1.0000   10.0000
omega____ theta____ kappa____ phi______ frames
    -      110.0000  -25.0000  -30.0000 28

 17 omega   39.00   64.00   1.0000   10.0000
omega____ theta____ kappa____ phi______ frames
    -      110.0000  -25.0000    0.0000 25

 18 omega   80.00  132.00   1.0000   10.0000
omega____ theta____ kappa____ phi______ frames
    -      110.0000  -92.0000  -60.0000 52

 19 omega   41.00   71.00   1.0000   10.0000
omega____ theta____ kappa____ phi______ frames
    -      110.0000  -25.0000 -150.0000 30

 20 omega   40.00   65.00   1.0000   10.0000
omega____ theta____ kappa____ phi______ frames
    -      110.0000  -25.0000   60.0000 25

 21 omega   48.00   74.00   1.0000   10.0000
omega____ theta____ kappa____ phi______ frames
    -      110.0000  -92.0000  -60.0000 26

 22 omega   52.00   78.00   1.0000   10.0000
omega____ theta____ kappa____ phi______ frames
    -      110.0000  -50.0000 -150.0000 26

 23 omega  114.00  175.00   1.0000   10.0000
omega____ theta____ kappa____ phi______ frames
    -      110.0000   38.0000  -30.0000 61

 24 omega   39.00   65.00   1.0000   10.0000
omega____ theta____ kappa____ phi______ frames
    -      110.0000  -38.0000  -60.0000 26

 25 omega   42.00   67.00   1.0000   10.0000
omega____ theta____ kappa____ phi______ frames
    -      110.0000  -38.0000  120.0000 25

 26 omega   40.00  117.00   1.0000   10.0000
omega____ theta____ kappa____ phi______ frames
    -      110.0000   12.0000  -60.0000 77

 27 omega  120.00  169.00   1.0000   10.0000
omega____ theta____ kappa____ phi______ frames
    -      110.0000   12.0000  -60.0000 49

 28 omega   39.00  104.00   1.0000   10.0000
omega____ theta____ kappa____ phi______ frames
    -      110.0000  -92.0000  120.0000 65

 29 omega   45.00   70.00   1.0000   10.0000
omega____ theta____ kappa____ phi______ frames
    -      110.0000  -25.0000  -60.0000 25

 30 omega   84.00  110.00   1.0000   10.0000
omega____ theta____ kappa____ phi______ frames
    -      110.0000   38.0000  -30.0000 26

 31 omega   53.00   81.00   1.0000   10.0000
omega____ theta____ kappa____ phi______ frames
    -      110.0000  -50.0000  -90.0000 28

 32 omega   48.00   83.00   1.0000   10.0000
omega____ theta____ kappa____ phi______ frames
    -      110.0000  -50.0000 -180.0000 35

 33 omega   40.00   67.00   1.0000   10.0000
omega____ theta____ kappa____ phi______ frames
    -      110.0000  -38.0000  150.0000 27

 34 omega   41.00   77.00   1.0000   10.0000
omega____ theta____ kappa____ phi______ frames
    -      110.0000  -50.0000    0.0000 36

 35 omega   40.00   65.00   1.0000   10.0000
omega____ theta____ kappa____ phi______ frames
    -      110.0000  -38.0000   30.0000 25

 36 omega   45.00   70.00   1.0000   10.0000
omega____ theta____ kappa____ phi______ frames
    -      110.0000  -25.0000   30.0000 25

 37 omega   68.00  105.00   1.0000   10.0000
omega____ theta____ kappa____ phi______ frames
    -      110.0000  -93.0000   58.0000 37

 38 omega   52.00  140.00   1.0000   10.0000
omega____ theta____ kappa____ phi______ frames
    -      110.0000  -93.0000 -174.0000 88
;
_diffrn_measurement_device_type 'Xcalibur, Sapphire3, Gemini ultra'
_diffrn_measurement_method '\w scans'
_diffrn_orient_matrix_UB_11 -0.0583116000
_diffrn_orient_matrix_UB_12 0.0152480000
_diffrn_orient_matrix_UB_13 0.1091580000
_diffrn_orient_matrix_UB_21 0.0418214000
_diffrn_orient_matrix_UB_22 -0.1366345000
_diffrn_orient_matrix_UB_23 0.0245384000
_diffrn_orient_matrix_UB_31 0.1214097000
_diffrn_orient_matrix_UB_32 -0.0177354000
_diffrn_orient_matrix_UB_33 0.0439133000
_diffrn_radiation_monochromator mirror
_diffrn_radiation_type 'Cu K\a'
_diffrn_radiation_wavelength 1.5418
_diffrn_reflns_av_R_equivalents 0.0577
_diffrn_reflns_av_unetI/netI 0.0403
_diffrn_reflns_limit_h_max 14
_diffrn_reflns_limit_h_min -10
_diffrn_reflns_limit_k_max 15
_diffrn_reflns_limit_k_min -15
_diffrn_reflns_limit_l_max 15
_diffrn_reflns_limit_l_min -14
_diffrn_reflns_number 11204
_diffrn_reflns_theta_full 66.50
_diffrn_reflns_theta_max 67.00
_diffrn_reflns_theta_min 4.87
_diffrn_source 'Enhance Ultra (Cu) X-ray Source'
_exptl_absorpt_coefficient_mu 10.878
_exptl_absorpt_correction_T_max 1.00000
_exptl_absorpt_correction_T_min 0.55926
_exptl_absorpt_correction_type multi-scan
_exptl_absorpt_process_details
;
CrysAlisPro, Agilent Technologies,
Version 1.171.35.19 (release 27-10-2011 CrysAlis171 .NET)
(compiled Oct 27 2011,15:02:11)
Empirical absorption correction using spherical harmonics,
 implemented in SCALE3 ABSPACK scaling algorithm.
;
_exptl_crystal_colour yellow
_exptl_crystal_density_diffrn 1.616
_exptl_crystal_density_method 'not measured'
_exptl_crystal_description block
_exptl_crystal_F_000 852
_exptl_crystal_size_max 0.25
_exptl_crystal_size_mid 0.20
_exptl_crystal_size_min 0.18
_refine_diff_density_max 1.638
_refine_diff_density_min -2.545
_refine_diff_density_rms 0.167
_refine_ls_extinction_coef 0.00491(19)
_refine_ls_extinction_expression Fc^*^=kFc[1+0.001xFc^2^\l^3^/sin(2\q)]^-1/4^
_refine_ls_extinction_method SHELXL
_refine_ls_goodness_of_fit_ref 1.002
_refine_ls_hydrogen_treatment mixed
_refine_ls_matrix_type full
_refine_ls_number_parameters 378
_refine_ls_number_reflns 6046
_refine_ls_number_restraints 9
_refine_ls_restrained_S_all 1.002
_refine_ls_R_factor_all 0.0376
_refine_ls_R_factor_gt 0.0373
_refine_ls_shift/su_max 0.002
_refine_ls_shift/su_mean 0.000
_refine_ls_structure_factor_coef Fsqd
_refine_ls_weighting_details 'calc w=1/[\s^2^(Fo^2^)+(0.0780P)^2^+1.2855P] where P=(Fo^2^+2Fc^2^)/3'
_refine_ls_weighting_scheme calc
_refine_ls_wR_factor_gt 0.0936
_refine_ls_wR_factor_ref 0.0939
_reflns_number_gt 6007
_reflns_number_total 6046
_reflns_threshold_expression >2sigma(I)
_cod_data_source_file om501181u_si_002.cif
_cod_data_source_block chen137cult
_cod_depositor_comments
;
The following automatic conversions were performed:

'_symmetry_cell_setting' value 'Triclinic' changed to 'triclinic'
according to
/usr/data/users/saulius/crontab/automatic-downloads/rss-feeds/ACS/lib/dictionaries/cif_core.dic
dictionary named 'cif_core.dic' version 2.4.2 from 2011-04-26.

Automatic conversion script
Id: cif_fix_values 3086 2015-02-26 13:12:21Z robertas 

 Adding full bibliography for 4085569--4085570.cif.
;
_cod_original_cell_volume 1764.83(9)
_cod_original_sg_symbol_H-M P-1
_cod_database_code 4085570
_reflns_odcompleteness_completeness 99.74
_reflns_odcompleteness_iscentric 1
_reflns_odcompleteness_theta 68.13

loop_
_space_group_symop_id
_space_group_symop_operation_xyz
1 'x, y, z'
2 '-x, -y, -z'

loop_
_atom_site_label
_atom_site_type_symbol
_atom_site_fract_x
_atom_site_fract_y
_atom_site_fract_z
_atom_site_U_iso_or_equiv
_atom_site_adp_type
_atom_site_occupancy
_atom_site_symmetry_multiplicity
_atom_site_calc_flag
_atom_site_refinement_flags
Os1 Os 0.553621(11) 0.716763(10) 0.240544(9) 0.00889(10) Uani 1 1 d U
Cl1 Cl 0.36130(9) 1.02296(8) 0.18055(8) 0.0254(2) Uani 1 1 d .
Cl2 Cl 0.56080(8) 0.51994(7) 0.28585(7) 0.01924(19) Uani 1 1 d .
P1 P 0.73470(8) 0.62803(8) 0.14804(7) 0.01017(18) Uani 1 1 d .
Si1 Si 0.24407(9) 0.83486(9) 0.35545(9) 0.0212(2) Uani 1 1 d .
Si2 Si 0.74127(9) 0.74524(9) 0.46474(7) 0.0170(2) Uani 1 1 d .
O1 O 0.4115(3) 0.7829(3) 0.0427(3) 0.0355(8) Uani 1 1 d U
C1 C 0.4465(3) 0.9003(3) 0.2714(3) 0.0141(7) Uani 1 1 d .
C2 C 0.4011(3) 0.8274(3) 0.3423(3) 0.0134(7) Uani 1 1 d .
C3 C 0.5047(3) 0.7515(3) 0.4119(3) 0.0136(7) Uani 1 1 d .
C4 C 0.6092(3) 0.7723(3) 0.3821(3) 0.0145(7) Uani 1 1 d .
C5 C 0.5711(3) 0.8653(3) 0.2904(3) 0.0142(7) Uani 1 1 d .
H5 H 0.6211 0.8967 0.2506 0.017 Uiso 1 1 calc R
C6 C 0.5036(4) 0.6614(4) 0.5022(3) 0.0219(8) Uani 1 1 d .
H6A H 0.4440 0.6333 0.4891 0.033 Uiso 1 1 calc R
H6B H 0.4808 0.6989 0.5658 0.033 Uiso 1 1 calc R
H6C H 0.5852 0.5929 0.5108 0.033 Uiso 1 1 calc R
C10 C 0.4706(4) 0.7512(3) 0.1169(3) 0.0214(8) Uani 1 1 d U
C11 C 0.1690(5) 0.9119(5) 0.4714(5) 0.0399(12) Uani 1 1 d .
H11A H 0.2151 0.8632 0.5347 0.060 Uiso 1 1 calc R
H11B H 0.0849 0.9216 0.4781 0.060 Uiso 1 1 calc R
H11C H 0.1679 0.9912 0.4620 0.060 Uiso 1 1 calc R
C12 C 0.1519(5) 0.9184(5) 0.2352(5) 0.0435(12) Uani 1 1 d .
H12A H 0.1433 1.0007 0.2230 0.065 Uiso 1 1 calc R
H12B H 0.0707 0.9209 0.2439 0.065 Uiso 1 1 calc R
H12C H 0.1933 0.8777 0.1755 0.065 Uiso 1 1 calc R
C13 C 0.2518(4) 0.6817(4) 0.3767(6) 0.0456(14) Uani 1 1 d .
H13A H 0.3122 0.6323 0.3291 0.068 Uiso 1 1 calc R
H13B H 0.1713 0.6880 0.3633 0.068 Uiso 1 1 calc R
H13C H 0.2760 0.6443 0.4489 0.068 Uiso 1 1 calc R
C21 C 0.6698(4) 0.8611(4) 0.5531(4) 0.0331(10) Uani 1 1 d .
H21A H 0.6367 0.9415 0.5116 0.050 Uiso 1 1 calc R
H21B H 0.7317 0.8530 0.6015 0.050 Uiso 1 1 calc R
H21C H 0.6036 0.8499 0.5927 0.050 Uiso 1 1 calc R
C22 C 0.8572(4) 0.7745(6) 0.3803(4) 0.0402(12) Uani 1 1 d .
H22A H 0.8941 0.7136 0.3336 0.060 Uiso 1 1 calc R
H22B H 0.9210 0.7706 0.4241 0.060 Uiso 1 1 calc R
H22C H 0.8176 0.8545 0.3389 0.060 Uiso 1 1 calc R
C23 C 0.8169(5) 0.5936(4) 0.5443(4) 0.0328(10) Uani 1 1 d .
H23A H 0.7568 0.5798 0.5914 0.049 Uiso 1 1 calc R
H23B H 0.8833 0.5890 0.5853 0.049 Uiso 1 1 calc R
H23C H 0.8506 0.5320 0.4980 0.049 Uiso 1 1 calc R
C31 C 0.8198(3) 0.7166(3) 0.1176(3) 0.0136(7) Uani 1 1 d .
C32 C 0.7561(4) 0.8390(3) 0.0795(3) 0.0167(7) Uani 1 1 d .
H32 H 0.6699 0.8743 0.0711 0.020 Uiso 1 1 calc R
C33 C 0.8164(4) 0.9099(4) 0.0536(3) 0.0240(8) Uani 1 1 d .
H33 H 0.7718 0.9930 0.0276 0.029 Uiso 1 1 calc R
C34 C 0.9426(4) 0.8586(4) 0.0659(4) 0.0294(9) Uani 1 1 d .
H34 H 0.9844 0.9069 0.0488 0.035 Uiso 1 1 calc R
C35 C 1.0075(4) 0.7370(4) 0.1031(4) 0.0287(9) Uani 1 1 d .
H35 H 1.0938 0.7020 0.1109 0.034 Uiso 1 1 calc R
C36 C 0.9464(4) 0.6663(4) 0.1290(3) 0.0202(8) Uani 1 1 d .
H36 H 0.9913 0.5831 0.1547 0.024 Uiso 1 1 calc R
C41 C 0.7120(3) 0.5987(3) 0.0208(3) 0.0136(7) Uani 1 1 d .
C42 C 0.7387(4) 0.6544(4) -0.0723(3) 0.0259(9) Uani 1 1 d .
H42 H 0.7731 0.7082 -0.0710 0.031 Uiso 1 1 calc R
C43 C 0.7152(5) 0.6319(5) -0.1677(3) 0.0381(11) Uani 1 1 d .
H43 H 0.7334 0.6709 -0.2308 0.046 Uiso 1 1 calc R
C44 C 0.6659(4) 0.5538(4) -0.1716(3) 0.0272(9) Uani 1 1 d .
H44 H 0.6496 0.5392 -0.2367 0.033 Uiso 1 1 calc R
C45 C 0.6404(4) 0.4963(4) -0.0783(3) 0.0267(9) Uani 1 1 d .
H45 H 0.6072 0.4416 -0.0800 0.032 Uiso 1 1 calc R
C46 C 0.6630(4) 0.5187(4) 0.0163(3) 0.0229(8) Uani 1 1 d .
H46 H 0.6450 0.4792 0.0792 0.028 Uiso 1 1 calc R
C51 C 0.8489(3) 0.4797(3) 0.2059(3) 0.0148(7) Uani 1 1 d .
C52 C 0.8497(4) 0.4459(4) 0.3135(3) 0.0224(8) Uani 1 1 d .
H52 H 0.7921 0.5004 0.3560 0.027 Uiso 1 1 calc R
C53 C 0.9338(4) 0.3333(4) 0.3590(4) 0.0309(10) Uani 1 1 d .
H53 H 0.9340 0.3109 0.4325 0.037 Uiso 1 1 calc R
C54 C 1.0176(4) 0.2534(4) 0.2976(4) 0.0309(10) Uani 1 1 d .
H54 H 1.0760 0.1765 0.3292 0.037 Uiso 1 1 calc R
C55 C 1.0167(4) 0.2852(4) 0.1895(4) 0.0290(9) Uani 1 1 d .
H55 H 1.0728 0.2296 0.1471 0.035 Uiso 1 1 calc R
C56 C 0.9329(4) 0.3988(4) 0.1448(3) 0.0231(8) Uani 1 1 d .
H56 H 0.9331 0.4214 0.0713 0.028 Uiso 1 1 calc R
C1S C 0.6595(6) 0.2319(5) 0.1954(5) 0.0478(13) Uani 1 1 d .
H1SA H 0.6068 0.2636 0.1327 0.057 Uiso 1 1 calc R
H1SB H 0.6429 0.3007 0.2319 0.057 Uiso 1 1 calc R
Cl3 Cl 0.6182(2) 0.13177(17) 0.27739(19) 0.0832(6) Uani 1 1 d .
Cl4 Cl 0.81061(19) 0.1713(2) 0.1560(3) 0.1060(10) Uani 1 1 d .

loop_
_atom_site_aniso_label
_atom_site_aniso_U_11
_atom_site_aniso_U_22
_atom_site_aniso_U_33
_atom_site_aniso_U_23
_atom_site_aniso_U_13
_atom_site_aniso_U_12
Os1 0.01244(13) 0.00768(13) 0.00788(13) 0.00170(7) -0.00172(7) -0.00634(8)
Cl1 0.0328(5) 0.0119(4) 0.0243(5) 0.0086(3) -0.0121(4) -0.0057(4)
Cl2 0.0258(4) 0.0116(4) 0.0246(5) -0.0011(3) 0.0037(3) -0.0131(3)
P1 0.0142(4) 0.0090(4) 0.0089(4) 0.0015(3) -0.0004(3) -0.0075(3)
Si1 0.0150(5) 0.0168(5) 0.0314(6) -0.0035(4) 0.0021(4) -0.0071(4)
Si2 0.0200(5) 0.0226(5) 0.0111(4) 0.0000(4) -0.0047(3) -0.0121(4)
O1 0.0362(17) 0.0377(18) 0.0232(16) -0.0058(14) -0.0201(13) -0.0049(14)
C1 0.0189(17) 0.0078(15) 0.0117(16) 0.0061(12) -0.0039(13) -0.0045(13)
C2 0.0149(17) 0.0084(15) 0.0167(18) 0.0002(13) 0.0001(14) -0.0058(13)
C3 0.0220(18) 0.0122(16) 0.0083(16) -0.0025(13) 0.0018(13) -0.0091(14)
C4 0.0191(17) 0.0150(16) 0.0106(16) 0.0012(13) -0.0003(13) -0.0097(14)
C5 0.0238(18) 0.0131(16) 0.0101(16) -0.0001(13) -0.0015(13) -0.0124(14)
C6 0.0260(19) 0.0244(19) 0.0163(18) 0.0081(15) 0.0009(14) -0.0160(16)
C10 0.0185(18) 0.0151(18) 0.027(2) -0.0050(15) 0.0011(15) -0.0044(15)
C11 0.030(2) 0.036(3) 0.050(3) -0.019(2) 0.021(2) -0.010(2)
C12 0.030(2) 0.046(3) 0.054(3) 0.003(2) -0.012(2) -0.018(2)
C13 0.025(2) 0.024(2) 0.093(5) -0.013(3) 0.011(2) -0.0167(19)
C21 0.039(2) 0.033(2) 0.031(2) -0.0124(19) -0.0083(19) -0.016(2)
C22 0.030(2) 0.079(4) 0.022(2) 0.000(2) -0.0036(18) -0.035(3)
C23 0.043(3) 0.028(2) 0.027(2) 0.0012(18) -0.0223(19) -0.0144(19)
C31 0.0203(17) 0.0151(17) 0.0099(16) 0.0001(13) -0.0004(12) -0.0125(14)
C32 0.0262(18) 0.0177(17) 0.0100(16) 0.0004(13) -0.0007(13) -0.0138(15)
C33 0.041(2) 0.0185(18) 0.0200(19) 0.0023(15) -0.0044(16) -0.0208(17)
C34 0.042(2) 0.034(2) 0.027(2) -0.0034(18) 0.0044(18) -0.032(2)
C35 0.027(2) 0.035(2) 0.034(2) -0.0073(19) 0.0061(17) -0.0227(19)
C36 0.0206(18) 0.0210(18) 0.0238(19) -0.0030(15) -0.0004(14) -0.0136(16)
C41 0.0152(16) 0.0133(16) 0.0105(16) 0.0009(13) -0.0017(12) -0.0053(13)
C42 0.040(2) 0.033(2) 0.0146(19) 0.0028(16) -0.0015(16) -0.0270(19)
C43 0.069(3) 0.048(3) 0.0111(19) 0.0001(19) -0.0012(19) -0.040(3)
C44 0.038(2) 0.033(2) 0.0153(19) -0.0102(16) -0.0028(16) -0.0183(19)
C45 0.031(2) 0.032(2) 0.027(2) -0.0086(17) -0.0004(16) -0.0213(18)
C46 0.038(2) 0.027(2) 0.0141(18) -0.0042(15) 0.0042(15) -0.0239(18)
C51 0.0176(16) 0.0117(16) 0.0163(17) 0.0044(13) -0.0028(13) -0.0093(13)
C52 0.0273(19) 0.025(2) 0.0155(18) 0.0019(15) -0.0058(15) -0.0131(16)
C53 0.031(2) 0.030(2) 0.024(2) 0.0116(18) -0.0166(17) -0.0102(18)
C54 0.028(2) 0.0150(18) 0.043(3) 0.0104(17) -0.0168(19) -0.0061(16)
C55 0.0215(19) 0.0161(19) 0.045(3) -0.0040(18) -0.0019(17) -0.0047(16)
C56 0.0228(19) 0.0175(18) 0.027(2) 0.0005(16) 0.0012(15) -0.0089(15)
C1S 0.065(4) 0.030(3) 0.044(3) -0.005(2) -0.004(3) -0.018(2)
Cl3 0.1187(17) 0.0524(9) 0.0925(14) -0.0163(9) 0.0292(12) -0.0529(11)
Cl4 0.0552(10) 0.0902(15) 0.201(3) -0.0545(17) 0.0134(14) -0.0480(11)

loop_
_atom_type_symbol
_atom_type_description
_atom_type_scat_dispersion_real
_atom_type_scat_dispersion_imag
_atom_type_scat_source
C C 0.0181 0.0091 'International Tables Vol C Tables 4.2.6.8 and 6.1.1.4'
H H 0.0000 0.0000 'International Tables Vol C Tables 4.2.6.8 and 6.1.1.4'
Cl Cl 0.3639 0.7018 'International Tables Vol C Tables 4.2.6.8 and 6.1.1.4'
O O 0.0492 0.0322 'International Tables Vol C Tables 4.2.6.8 and 6.1.1.4'
Os Os -4.9801 6.2216 'International Tables Vol C Tables 4.2.6.8 and 6.1.1.4'
P P 0.2955 0.4335 'International Tables Vol C Tables 4.2.6.8 and 6.1.1.4'
Si Si 0.2541 0.3302 'International Tables Vol C Tables 4.2.6.8 and 6.1.1.4'

loop_
_geom_angle_atom_site_label_1
_geom_angle_atom_site_label_2
_geom_angle_atom_site_label_3
_geom_angle
P1 Os1 Cl2 87.96(3)
C1 Os1 Cl2 140.47(10)
C1 Os1 P1 131.43(10)
C1 Os1 C2 38.26(13)
C1 Os1 C3 60.94(12)
C1 Os1 C4 62.19(13)
C1 Os1 C5 37.91(14)
C2 Os1 Cl2 102.45(9)
C2 Os1 P1 165.97(10)
C2 Os1 C3 37.18(13)
C2 Os1 C4 63.10(13)
C3 Os1 Cl2 90.21(9)
C3 Os1 P1 135.08(9)
C4 Os1 Cl2 110.63(9)
C4 Os1 P1 104.59(9)
C4 Os1 C3 35.96(13)
C5 Os1 Cl2 148.27(9)
C5 Os1 P1 101.69(10)
C5 Os1 C2 64.56(14)
C5 Os1 C3 61.57(13)
C5 Os1 C4 37.77(12)
C10 Os1 Cl2 93.91(13)
C10 Os1 P1 87.65(12)
C10 Os1 C1 91.26(15)
C10 Os1 C2 100.82(15)
C10 Os1 C3 137.22(16)
C10 Os1 C4 152.64(15)
C10 Os1 C5 116.40(15)
C31 P1 Os1 115.42(12)
C31 P1 C51 104.24(16)
C41 P1 Os1 113.41(12)
C41 P1 C31 103.36(16)
C41 P1 C51 101.52(16)
C51 P1 Os1 117.06(12)
C11 Si1 C2 107.3(2)
C12 Si1 C2 111.0(2)
C12 Si1 C11 110.7(3)
C12 Si1 C13 107.2(3)
C13 Si1 C2 111.46(19)
C13 Si1 C11 109.1(3)
C21 Si2 C4 103.04(18)
C21 Si2 C23 109.3(2)
C22 Si2 C4 109.29(18)
C22 Si2 C21 109.8(3)
C22 Si2 C23 109.4(3)
C23 Si2 C4 115.75(18)
Cl1 C1 Os1 125.77(19)
C2 C1 Os1 73.9(2)
C2 C1 Cl1 126.4(3)
C5 C1 Os1 71.46(19)
C5 C1 Cl1 121.9(3)
C5 C1 C2 111.5(3)
Si1 C2 Os1 126.24(19)
C1 C2 Os1 67.9(2)
C1 C2 Si1 130.3(3)
C1 C2 C3 103.3(3)
C3 C2 Os1 74.1(2)
C3 C2 Si1 126.1(3)
C2 C3 Os1 68.8(2)
C2 C3 C6 124.6(3)
C4 C3 Os1 72.0(2)
C4 C3 C2 111.7(3)
C4 C3 C6 123.8(3)
C6 C3 Os1 126.0(3)
Si2 C4 Os1 144.46(19)
C3 C4 Os1 72.1(2)
C3 C4 Si2 128.8(3)
C3 C4 C5 105.7(3)
C5 C4 Os1 65.93(19)
C5 C4 Si2 120.9(3)
C1 C5 Os1 70.6(2)
C1 C5 C4 107.7(3)
C4 C5 Os1 76.3(2)
O1 C10 Os1 173.6(4)
C32 C31 P1 118.8(3)
C36 C31 P1 122.5(3)
C36 C31 C32 118.6(3)
C33 C32 C31 121.2(4)
C32 C33 C34 119.6(4)
C35 C34 C33 120.0(4)
C34 C35 C36 120.2(4)
C35 C36 C31 120.4(4)
C42 C41 P1 122.9(3)
C42 C41 C46 118.4(4)
C46 C41 P1 118.7(3)
C41 C42 C43 120.5(4)
C44 C43 C42 120.8(4)
C43 C44 C45 119.1(4)
C46 C45 C44 120.3(4)
C45 C46 C41 121.0(4)
C52 C51 P1 119.3(3)
C56 C51 P1 121.5(3)
C56 C51 C52 119.2(3)
C53 C52 C51 120.4(4)
C54 C53 C52 120.1(4)
C53 C54 C55 120.2(4)
C56 C55 C54 119.3(4)
C55 C56 C51 120.8(4)
Cl4 C1S Cl3 114.8(3)

loop_
_geom_bond_atom_site_label_1
_geom_bond_atom_site_label_2
_geom_bond_distance
Os1 Cl2 2.4155(8)
Os1 P1 2.3269(9)
Os1 C1 2.171(3)
Os1 C2 2.251(4)
Os1 C3 2.322(3)
Os1 C4 2.321(4)
Os1 C5 2.181(3)
Os1 C10 1.849(4)
Cl1 C1 1.730(3)
P1 C31 1.827(4)
P1 C41 1.820(4)
P1 C51 1.828(4)
Si1 C2 1.879(4)
Si1 C11 1.878(5)
Si1 C12 1.863(5)
Si1 C13 1.864(5)
Si2 C4 1.878(4)
Si2 C21 1.861(5)
Si2 C22 1.861(5)
Si2 C23 1.862(4)
O1 C10 1.153(5)
C1 C2 1.451(5)
C1 C5 1.414(5)
C2 C3 1.459(5)
C3 C4 1.433(5)
C3 C6 1.496(5)
C4 C5 1.463(5)
C31 C32 1.396(5)
C31 C36 1.394(5)
C32 C33 1.385(5)
C33 C34 1.389(7)
C34 C35 1.387(7)
C35 C36 1.391(6)
C41 C42 1.389(5)
C41 C46 1.397(5)
C42 C43 1.395(6)
C43 C44 1.376(7)
C44 C45 1.396(6)
C45 C46 1.381(6)
C51 C52 1.392(5)
C51 C56 1.388(6)
C52 C53 1.384(6)
C53 C54 1.383(7)
C54 C55 1.395(7)
C55 C56 1.387(6)
C1S Cl3 1.742(6)
C1S Cl4 1.726(7)
